data_1518407
loop_
_publ_author_name
'Slater, Anna G.'
'Hu, Ya'
'Yang, Lixu'
'Argent, Stephen P.'
'Lewis, William'
'Blunt, Matthew O.'
'Champness, Neil R.'

_publ_section_title
;
 Thymine functionalised porphyrins, synthesis and heteromolecular
 surface-based self-assembly
;
_journal_issue 2
_journal_name_full 'Chem. Sci.'
_journal_page_first 1562
_journal_paper_doi 10.1039/C4SC03531C
_journal_volume 6
_journal_year 2015
_chemical_formula_moiety 'C73 H82 N6 O2, CH3OH'
_chemical_formula_sum 'C74 H86 N6 O3'
_chemical_formula_weight 1107.48
_chemical_name_systematic
;
 ?
;
_space_group_crystal_system triclinic
_space_group_IT_number 2
_space_group_name_Hall '-P 1'
_space_group_name_H-M_alt 'P -1'
_symmetry_space_group_name_Hall '-P 1'
_symmetry_space_group_name_H-M 'P -1'
_atom_sites_solution_hydrogens geom
_atom_sites_solution_primary iterative
_atom_sites_solution_secondary difmap
_audit_creation_date 2013-05-29
_audit_creation_method
;
  Olex2 1.2
  (compiled Apr 23 2013 17:59:47, GUI svn.r4466)
;
_audit_update_record
;
2014-11-14 deposited with the CCDC.
2014-12-11 downloaded from the CCDC.
;
_cell_angle_alpha 69.273(5)
_cell_angle_beta 81.505(5)
_cell_angle_gamma 87.976(5)
_cell_formula_units_Z 2
_cell_length_a 9.8270(6)
_cell_length_b 16.9659(8)
_cell_length_c 21.6298(13)
_cell_measurement_reflns_used 7672
_cell_measurement_temperature 120(2)
_cell_measurement_theta_max 30.7530
_cell_measurement_theta_min 1.8420
_cell_volume 3335.2(3)
_computing_cell_refinement
;
CrysAlisPro, Agilent Technologies,
Version 1.171.36.28 (release 01-02-2013 CrysAlis171 .NET)
(compiled Feb  1 2013,16:14:44)
;
_computing_data_collection
;
CrysAlisPro, Agilent Technologies,
Version 1.171.36.28 (release 01-02-2013 CrysAlis171 .NET)
(compiled Feb  1 2013,16:14:44)
;
_computing_data_reduction
;
CrysAlisPro, Agilent Technologies,
Version 1.171.36.28 (release 01-02-2013 CrysAlis171 .NET)
(compiled Feb  1 2013,16:14:44)
;
_computing_molecular_graphics
;
O. V. Dolomanov, L. J. Bourhis, R. J. Gildea, J. A. K. Howard and H. Puschmann,
OLEX2: a complete structure solution, refinement and analysis program.
J. Appl. Cryst. (2009). 42, 339-341.
;
_computing_publication_material
;
O. V. Dolomanov, L. J. Bourhis, R. J. Gildea, J. A. K. Howard and H. Puschmann,
OLEX2: a complete structure solution, refinement and analysis program.
J. Appl. Cryst. (2009). 42, 339-341.
;
_computing_structure_refinement
;
SHELXL, G.M. Sheldrick, Acta Cryst.
(2008). A64, 112-122
;
_computing_structure_solution 'SUPERFLIP, J. Appl. Cryst. (2007) 40, 786-790'
_diffrn_ambient_temperature 120(2)
_diffrn_detector 'CCD area detector'
_diffrn_detector_area_resol_mean 0.0350
_diffrn_detector_type 'Rigaku Saturn724+'
_diffrn_measured_fraction_theta_full 0.9748
_diffrn_measured_fraction_theta_max 0.8248
_diffrn_measurement_details
;
  1 omega  -60.00  115.00   1.0000    1.0000
omega____ theta____ kappa____ phi______ frames
    -       30.0000    0.0000    0.0000 175

  2 omega  -60.00   60.00   1.0000    1.0000
omega____ theta____ kappa____ phi______ frames
    -       30.0000  -50.0000    0.0000 120

  3 omega  -60.00   60.00   1.0000    1.0000
omega____ theta____ kappa____ phi______ frames
    -       30.0000  -50.0000  120.0000 120

  4 omega  -60.00   60.00   1.0000    1.0000
omega____ theta____ kappa____ phi______ frames
    -       30.0000  -50.0000  240.0000 120

  5 omega  -10.00  110.00   1.0000    1.0000
omega____ theta____ kappa____ phi______ frames
    -       30.0000   50.0000    0.0000 120

  6 omega  -10.00   43.00   1.0000    1.0000
omega____ theta____ kappa____ phi______ frames
    -       30.0000   50.0000  120.0000 53
;
_diffrn_measurement_device ' 'CrystalLogic Kappa (4 circle)'
_diffrn_measurement_device_type 'Kappa Rigaku Saturn724+'
_diffrn_measurement_method 'omega rotation'
_diffrn_orient_matrix_UB_11 -0.0123235000
_diffrn_orient_matrix_UB_12 -0.0425101000
_diffrn_orient_matrix_UB_13 0.0168133000
_diffrn_orient_matrix_UB_21 0.0112981000
_diffrn_orient_matrix_UB_22 -0.0068004000
_diffrn_orient_matrix_UB_23 -0.0298996000
_diffrn_orient_matrix_UB_31 0.0688926000
_diffrn_orient_matrix_UB_32 -0.0056694000
_diffrn_orient_matrix_UB_33 0.0027874000
_diffrn_radiation_collimation '0.3 x 1.5 Double Pinhole'
_diffrn_radiation_monochromator Synchrotron
_diffrn_radiation_probe x-ray
_diffrn_radiation_type Synchrotron
_diffrn_radiation_wavelength 0.688900
_diffrn_reflns_av_R_equivalents 0.0549
_diffrn_reflns_av_unetI/netI 0.0686
_diffrn_reflns_Laue_measured_fraction_full 0.953
_diffrn_reflns_Laue_measured_fraction_max 0.975
_diffrn_reflns_limit_h_max 11
_diffrn_reflns_limit_h_min -11
_diffrn_reflns_limit_k_max 20
_diffrn_reflns_limit_k_min -20
_diffrn_reflns_limit_l_max 25
_diffrn_reflns_limit_l_min -25
_diffrn_reflns_number 31197
_diffrn_reflns_point_group_measured_fraction_full 0.953
_diffrn_reflns_point_group_measured_fraction_max 0.975
_diffrn_reflns_theta_full 24.415
_diffrn_reflns_theta_max 24.208
_diffrn_reflns_theta_min 1.840
_diffrn_source Synchrotron
_diffrn_source_type 'Undulator, I19, DLS, RAL'
_exptl_absorpt_coefficient_mu 0.063
_exptl_absorpt_correction_T_max 1.00000
_exptl_absorpt_correction_T_min 0.44866
_exptl_absorpt_correction_type multi-scan
_exptl_absorpt_process_details
;
CrysAlisPro, Agilent Technologies,
Version 1.171.36.28 (release 01-02-2013 CrysAlis171 .NET)
(compiled Feb  1 2013,16:14:44)
Empirical absorption correction using spherical harmonics,
 implemented in SCALE3 ABSPACK scaling algorithm.
;
_exptl_crystal_colour 'clear violet'
_exptl_crystal_colour_lustre clear
_exptl_crystal_colour_primary violet
_exptl_crystal_density_diffrn 1.103
_exptl_crystal_description block
_exptl_crystal_F_000 1192
_exptl_crystal_size_max 0.2
_exptl_crystal_size_mid 0.14
_exptl_crystal_size_min 0.1
_platon_squeeze_details
;
TITL
CELL    9.8270   16.9659   21.6298     69.27     81.50     87.98
SPGR P-1
C101 0.117 0.909 0.673 !       4.01 eA-3
C102 0.109 0.084 0.982 !       0.51 eA-3
;
_refine_diff_density_max 0.409
_refine_diff_density_min -0.288
_refine_diff_density_rms 0.048
_refine_ls_extinction_method none
_refine_ls_goodness_of_fit_ref 1.042
_refine_ls_hydrogen_treatment constr
_refine_ls_matrix_type full
_refine_ls_number_parameters 771
_refine_ls_number_reflns 11500
_refine_ls_number_restraints 36
_refine_ls_restrained_S_all 1.048
_refine_ls_R_factor_all 0.1002
_refine_ls_R_factor_gt 0.0756
_refine_ls_shift/su_max 0.000
_refine_ls_shift/su_mean 0.000
_refine_ls_structure_factor_coef Fsqd
_refine_ls_weighting_details
;
 w=1/[\s^2^(Fo^2^)+(0.0906P)^2^+1.8569P]
 where P=(Fo^2^+2Fc^2^)/3
;
_refine_ls_weighting_scheme calc
_refine_ls_wR_factor_gt 0.1865
_refine_ls_wR_factor_ref 0.2097
_reflns_Friedel_coverage 0.000
_reflns_number_gt 8405
_reflns_number_total 11500
_reflns_threshold_expression 'I > 2\s(I)'
_cod_data_source_file c4sc03531c2.cif
_cod_data_source_block porasc_sq_s
_cod_depositor_comments 'Adding full bibliography for 1518407--1518408.cif.'
_cod_original_cell_volume 3335.2(4)
_cod_database_code 1518407
_nottingham_internal_coll_name PORASC
_nottingham_internal_coll_number 12275
_nottingham_internal_coll_client AS/NRC
_nottingham_internal_coll_type custom
_nottingham_internal_coll_frame_time 1
_nottingham_internal_coll_frame_width 1
_nottingham_internal_coll_frame_method '\w scans'
_nottingham_internal_coll_user WL
_nottingham_internal_coll_date 27/4/2013
_nottingham_internal_coll_location DLS
_nottingham_internal_process_user WL
_nottingham_internal_process_date 27/4/2013
_nottingham_internal_solution_user WL
_nottingham_internal_solution_date 27/4/2013
_nottingham_internal_refinement_user WL
_nottingham_internal_refinement_date 23/5/2013
_nottingham_internal_validation_user WL
_nottingham_internal_validation_date 29/5/2013
_chemical_oxdiff_formula 'C74 H86 N6 O3'
_reflns_odcompleteness_completeness 97.48
_reflns_odcompleteness_iscentric 1
_reflns_odcompleteness_theta 24.21
_olex2_refinement_description
;
1. Fixed Uiso
 At 1.2 times of:
  All C(H) groups, All N(H) groups
 At 1.5 times of:
  All C(H,H,H) groups
2. Restrained distances
 C41A-C43B \\sim C44A-C41A \\sim C41A-C42B \\sim C43A-C41A 
 \\sim C41A-C44B \\sim C42A-C41A
 with sigma of 0.02
 C44A-C43B \\sim C42A-C44B \\sim C43A-C42B
 with sigma of 0.02
 C42B-C44A \\sim C43B-C42A \\sim C44B-C43A
 with sigma of 0.02
 C33A-C42B \\sim C33A-C44A \\sim C33A-C43B \\sim C33A-C42A 
 \\sim C33A-C44B \\sim C33A-C43A
 with sigma of 0.02
3. Others
 Sof(C42B)=Sof(H42D)=Sof(H42E)=Sof(H42F)=Sof(C43B)=Sof(H43D)=Sof(H43E)=
 Sof(H43F)=Sof(C44B)=Sof(H44A)=Sof(H44B)=Sof(H44C)=1-FVAR(1)
 Sof(C42A)=Sof(H42A)=Sof(H42B)=Sof(H42C)=Sof(C43A)=Sof(H43A)=Sof(H43B)=
 Sof(H43C)=Sof(C44A)=Sof(H44D)=Sof(H44E)=Sof(H44F)=FVAR(1)
 Sof(H22A)=Sof(H24A)=1-FVAR(2)
 Sof(H21A)=Sof(H23A)=FVAR(2)
4.a Aromatic/amide H refined with riding coordinates:
 C2A(H2A), C3A(H3A), C7A(H7A), C8A(H8A), C12A(H12A), C13A(H13A), C17A(H17A),
 C18A(H18A), N21A(H21A), N22A(H22A), N23A(H23A), N24A(H24A), C32A(H32A),
 C34A(H34A), C36A(H36A), C52A(H52A), C54A(H54A), C56A(H56A), C72A(H72A),
 C74A(H74A), C76A(H76A), C92A(H92A), C93A(H93A), C95A(H95A), C96A(H96A),
 N3TA(H3TA), C6TA(H6TA)
4.b Idealised Me refined as rotating group:
 C42A(H42A,H42B,H42C), C42B(H42D,H42E,H42F), C43A(H43A,H43B,H43C), C43B(H43D,
 H43E,H43F), C44B(H44A,H44B,H44C), C44A(H44D,H44E,H44F), C46A(H46A,H46B,H46C),
 C47A(H47A,H47B,H47C), C48A(H48A,H48B,H48C), C62A(H62A,H62B,H62C), C63A(H63A,
 H63B,H63C), C64A(H64A,H64B,H64C), C66A(H66A,H66B,H66C), C67A(H67A,H67B,H67C),
 C68A(H68A,H68B,H68C), C81A(H81A,H81B,H81C), C82A(H82A,H82B,H82C), C83A(H83A,
 H83B,H83C), C85A(H85A,H85B,H85C), C86A(H86A,H86B,H86C), C87A(H87A,H87B,H87C),
 C9TA(H9TA,H9TB,H9TC)
;
_shelx_space_group_comment
;
The symmetry employed for this shelxl refinement is uniquely defined
by the following loop, which should always be used as a source of
symmetry information in preference to the above space-group names.
They are only intended as comments.
;
_shelxl_version_number 2013-2

loop_
_space_group_symop_operation_xyz
'x, y, z'
'-x, -y, -z'

loop_
_atom_site_label
_atom_site_type_symbol
_atom_site_fract_x
_atom_site_fract_y
_atom_site_fract_z
_atom_site_U_iso_or_equiv
_atom_site_adp_type
_atom_site_occupancy
_atom_site_site_symmetry_order
_atom_site_calc_flag
_atom_site_refinement_flags_posn
_atom_site_refinement_flags_adp
_atom_site_refinement_flags_occupancy
_atom_site_disorder_assembly
_atom_site_disorder_group
C1A C 0.5725(3) 0.73273(15) 0.47804(13) 0.0383(6) Uani 1 1 d . . . . .
C2A C 0.4643(3) 0.70351(16) 0.53329(13) 0.0402(6) Uani 1 1 d . . . . .
H2A H 0.4687 0.6569 0.5734 0.048 Uiso 1 1 calc R U . . .
C3A C 0.3544(3) 0.75361(16) 0.51864(13) 0.0425(7) Uani 1 1 d . . . . .
H3A H 0.2671 0.7469 0.5457 0.051 Uiso 1 1 calc R U . . .
C4A C 0.3933(3) 0.81885(16) 0.45477(13) 0.0405(6) Uani 1 1 d . . . . .
C5A C 0.3105(3) 0.88721(16) 0.42351(13) 0.0398(6) Uani 1 1 d . . . . .
C6A C 0.3573(3) 0.95712(16) 0.36592(13) 0.0396(6) Uani 1 1 d . . . . .
C7A C 0.2759(3) 1.03205(16) 0.34033(14) 0.0437(7) Uani 1 1 d . . . . .
H7A H 0.1829 1.0398 0.3563 0.052 Uiso 1 1 calc R U . . .
C8A C 0.3588(3) 1.08856(16) 0.28932(14) 0.0443(7) Uani 1 1 d . . . . .
H8A H 0.3353 1.1441 0.2636 0.053 Uiso 1 1 calc R U . . .
C9A C 0.4905(3) 1.04840(16) 0.28115(13) 0.0398(6) Uani 1 1 d . . . . .
C10A C 0.6016(3) 1.08383(16) 0.23074(13) 0.0413(6) Uani 1 1 d . . . . .
C11A C 0.7200(3) 1.04007(16) 0.21823(13) 0.0427(7) Uani 1 1 d . . . . .
C12A C 0.8216(3) 1.06727(18) 0.15962(14) 0.0505(8) Uani 1 1 d . . . . .
H12A H 0.8268 1.1210 0.1251 0.061 Uiso 1 1 calc R U . . .
C13A C 0.9091(3) 1.00270(18) 0.16217(14) 0.0503(8) Uani 1 1 d . . . . .
H13A H 0.9842 1.0026 0.1291 0.060 Uiso 1 1 calc R U . . .
C14A C 0.8677(3) 0.93481(16) 0.22381(13) 0.0430(7) Uani 1 1 d . . . . .
C15A C 0.9315(3) 0.85641(16) 0.24653(13) 0.0409(6) Uani 1 1 d . . . . .
C16A C 0.8943(3) 0.79219(16) 0.30875(13) 0.0403(6) Uani 1 1 d . . . . .
C17A C 0.9763(3) 0.71876(16) 0.33433(13) 0.0421(6) Uani 1 1 d . . . . .
H17A H 1.0572 0.7038 0.3113 0.051 Uiso 1 1 calc R U . . .
C18A C 0.9167(3) 0.67526(16) 0.39725(13) 0.0414(6) Uani 1 1 d . . . . .
H18A H 0.9490 0.6247 0.4271 0.050 Uiso 1 1 calc R U . . .
C19A C 0.7949(3) 0.71989(15) 0.41070(12) 0.0378(6) Uani 1 1 d . . . . .
C20A C 0.6990(3) 0.69371(15) 0.46964(12) 0.0375(6) Uani 1 1 d . . . . .
N21A N 0.5265(2) 0.80439(13) 0.43181(11) 0.0390(5) Uani 1 1 d . . . . .
H21A H 0.5746 0.8356 0.3938 0.047 Uiso 0.67(3) 1 calc R U P . .
N22A N 0.4855(2) 0.96855(13) 0.32917(11) 0.0414(5) Uani 1 1 d . . . . .
H22A H 0.5523 0.9319 0.3350 0.050 Uiso 0.33(3) 1 calc R U P . .
N23A N 0.7526(2) 0.95991(13) 0.25661(11) 0.0427(6) Uani 1 1 d . . . . .
H23A H 0.7075 0.9295 0.2957 0.051 Uiso 0.67(3) 1 calc R U P . .
N24A N 0.7835(2) 0.79077(13) 0.35551(10) 0.0398(5) Uani 1 1 d . . . . .
H24A H 0.7175 0.8280 0.3512 0.048 Uiso 0.33(3) 1 calc R U P . .
C31A C 0.5938(3) 1.17428(16) 0.18502(13) 0.0424(7) Uani 1 1 d . . . . .
C32A C 0.4888(3) 1.20017(17) 0.14512(14) 0.0456(7) Uani 1 1 d . . . . .
H32A H 0.4233 1.1599 0.1458 0.055 Uiso 1 1 calc R U . . .
C33A C 0.4794(3) 1.28455(18) 0.10436(14) 0.0496(7) Uani 1 1 d D . . . .
C34A C 0.5796(3) 1.34124(17) 0.10388(14) 0.0496(8) Uani 1 1 d . . . . .
H34A H 0.5748 1.3986 0.0761 0.059 Uiso 1 1 calc R U . . .
C35A C 0.6869(3) 1.31739(17) 0.14248(14) 0.0465(7) Uani 1 1 d . . . . .
C36A C 0.6915(3) 1.23260(16) 0.18311(13) 0.0440(7) Uani 1 1 d . . . . .
H36A H 0.7629 1.2145 0.2100 0.053 Uiso 1 1 calc R U . . .
C41A C 0.3613(4) 1.3146(2) 0.06298(17) 0.0629(9) Uani 1 1 d D . . . .
C42A C 0.2834(5) 1.3867(3) 0.0838(3) 0.0883(18) Uani 0.827(6) 1 d D . P A 1
H42A H 0.3472 1.4341 0.0742 0.132 Uiso 0.827(6) 1 calc R U P A 1
H42B H 0.2485 1.3647 0.1317 0.132 Uiso 0.827(6) 1 calc R U P A 1
H42C H 0.2063 1.4059 0.0585 0.132 Uiso 0.827(6) 1 calc R U P A 1
C42B C 0.3720(19) 1.2630(10) 0.0145(7) 0.068(7) Uani 0.173(6) 1 d D . P A 2
H42D H 0.3435 1.2043 0.0401 0.102 Uiso 0.173(6) 1 calc R U P A 2
H42E H 0.4673 1.2649 -0.0072 0.102 Uiso 0.173(6) 1 calc R U P A 2
H42F H 0.3118 1.2878 -0.0196 0.102 Uiso 0.173(6) 1 calc R U P A 2
C43A C 0.4177(6) 1.3512(4) -0.0112(2) 0.097(2) Uani 0.827(6) 1 d D . P A 1
H43A H 0.4621 1.3067 -0.0255 0.145 Uiso 0.827(6) 1 calc R U P A 1
H43B H 0.4851 1.3961 -0.0189 0.145 Uiso 0.827(6) 1 calc R U P A 1
H43C H 0.3420 1.3743 -0.0368 0.145 Uiso 0.827(6) 1 calc R U P A 1
C43B C 0.2247(14) 1.2976(14) 0.1135(11) 0.129(12) Uiso 0.173(6) 1 d D . P A 2
H43D H 0.2330 1.3215 0.1479 0.193 Uiso 0.173(6) 1 calc R U P A 2
H43E H 0.2074 1.2367 0.1345 0.193 Uiso 0.173(6) 1 calc R U P A 2
H43F H 0.1480 1.3238 0.0896 0.193 Uiso 0.173(6) 1 calc R U P A 2
C44B C 0.375(2) 1.4107(8) 0.0240(9) 0.106(10) Uiso 0.173(6) 1 d D . P A 2
H44A H 0.4591 1.4229 -0.0086 0.158 Uiso 0.173(6) 1 calc R U P A 2
H44B H 0.3794 1.4403 0.0553 0.158 Uiso 0.173(6) 1 calc R U P A 2
H44C H 0.2950 1.4298 0.0006 0.158 Uiso 0.173(6) 1 calc R U P A 2
C44A C 0.2535(5) 1.2469(3) 0.0755(3) 0.0848(18) Uani 0.827(6) 1 d D . P A 1
H44D H 0.2152 1.2254 0.1230 0.127 Uiso 0.827(6) 1 calc R U P A 1
H44E H 0.2959 1.2007 0.0627 0.127 Uiso 0.827(6) 1 calc R U P A 1
H44F H 0.1797 1.2708 0.0488 0.127 Uiso 0.827(6) 1 calc R U P A 1
C45A C 0.7909(3) 1.38398(18) 0.14079(15) 0.0520(8) Uani 1 1 d . . . . .
C46A C 0.7150(5) 1.4522(2) 0.1637(2) 0.0868(14) Uani 1 1 d . . . . .
H46A H 0.6718 1.4266 0.2103 0.130 Uiso 1 1 calc R U . . .
H46B H 0.6441 1.4769 0.1354 0.130 Uiso 1 1 calc R U . . .
H46C H 0.7808 1.4962 0.1600 0.130 Uiso 1 1 calc R U . . .
C47A C 0.8665(4) 1.4266(2) 0.06984(16) 0.0610(9) Uani 1 1 d . . . . .
H47A H 0.7993 1.4503 0.0392 0.092 Uiso 1 1 calc R U . . .
H47B H 0.9218 1.3849 0.0559 0.092 Uiso 1 1 calc R U . . .
H47C H 0.9269 1.4718 0.0690 0.092 Uiso 1 1 calc R U . . .
C48A C 0.8995(5) 1.3454(2) 0.18682(19) 0.0816(12) Uani 1 1 d . . . . .
H48A H 0.9501 1.3024 0.1726 0.122 Uiso 1 1 calc R U . . .
H48B H 0.8539 1.3194 0.2329 0.122 Uiso 1 1 calc R U . . .
H48C H 0.9638 1.3897 0.1843 0.122 Uiso 1 1 calc R U . . .
C51A C 1.0503(3) 0.83927(16) 0.20093(13) 0.0406(6) Uani 1 1 d . . . . .
C52A C 1.1793(3) 0.87559(16) 0.19083(13) 0.0437(7) Uani 1 1 d . . . . .
H52A H 1.1933 0.9137 0.2127 0.052 Uiso 1 1 calc R U . . .
C53A C 1.2901(3) 0.85782(17) 0.14918(13) 0.0437(7) Uani 1 1 d . . . . .
C54A C 1.2644(3) 0.80227(17) 0.11757(13) 0.0465(7) Uani 1 1 d . . . . .
H54A H 1.3380 0.7894 0.0890 0.056 Uiso 1 1 calc R U . . .
C55A C 1.1353(3) 0.76451(17) 0.12594(13) 0.0465(7) Uani 1 1 d . . . . .
C56A C 1.0289(3) 0.78374(17) 0.16803(13) 0.0435(7) Uani 1 1 d . . . . .
H56A H 0.9403 0.7589 0.1746 0.052 Uiso 1 1 calc R U . . .
C61A C 1.4312(3) 0.90042(19) 0.13867(16) 0.0544(8) Uani 1 1 d . . . . .
C62A C 1.4818(4) 0.8802(2) 0.20587(19) 0.0735(10) Uani 1 1 d . . . . .
H62A H 1.4915 0.8191 0.2265 0.110 Uiso 1 1 calc R U . . .
H62B H 1.4153 0.9003 0.2352 0.110 Uiso 1 1 calc R U . . .
H62C H 1.5712 0.9082 0.1991 0.110 Uiso 1 1 calc R U . . .
C63A C 1.4163(4) 0.9965(2) 0.1067(2) 0.0847(13) Uani 1 1 d . . . . .
H63A H 1.3517 1.0166 0.1367 0.127 Uiso 1 1 calc R U . . .
H63B H 1.3815 1.0097 0.0640 0.127 Uiso 1 1 calc R U . . .
H63C H 1.5062 1.0242 0.0989 0.127 Uiso 1 1 calc R U . . .
C64A C 1.5404(4) 0.8700(3) 0.0941(2) 0.0862(13) Uani 1 1 d . . . . .
H64A H 1.5151 0.8869 0.0491 0.129 Uiso 1 1 calc R U . . .
H64B H 1.5458 0.8085 0.1130 0.129 Uiso 1 1 calc R U . . .
H64C H 1.6300 0.8953 0.0918 0.129 Uiso 1 1 calc R U . . .
C65A C 1.1144(4) 0.70547(19) 0.08777(15) 0.0561(8) Uani 1 1 d . . . . .
C66A C 1.1542(5) 0.7538(2) 0.01247(16) 0.0747(11) Uani 1 1 d . . . . .
H66A H 1.2506 0.7726 0.0034 0.112 Uiso 1 1 calc R U . . .
H66B H 1.0952 0.8028 -0.0017 0.112 Uiso 1 1 calc R U . . .
H66C H 1.1422 0.7166 -0.0123 0.112 Uiso 1 1 calc R U . . .
C67A C 1.2095(4) 0.6287(2) 0.10992(19) 0.0751(11) Uani 1 1 d . . . . .
H67A H 1.1838 0.5972 0.1577 0.113 Uiso 1 1 calc R U . . .
H67B H 1.3054 0.6484 0.1014 0.113 Uiso 1 1 calc R U . . .
H67C H 1.1995 0.5919 0.0846 0.113 Uiso 1 1 calc R U . . .
C68A C 0.9665(4) 0.6728(2) 0.10055(18) 0.0708(10) Uani 1 1 d . . . . .
H68A H 0.9050 0.7204 0.0856 0.106 Uiso 1 1 calc R U . . .
H68B H 0.9401 0.6420 0.1484 0.106 Uiso 1 1 calc R U . . .
H68C H 0.9594 0.6350 0.0758 0.106 Uiso 1 1 calc R U . . .
C71A C 0.7362(3) 0.61997(16) 0.52786(12) 0.0378(6) Uani 1 1 d . . . . .
C72A C 0.8585(3) 0.62374(16) 0.55213(13) 0.0393(6) Uani 1 1 d . . . . .
H72A H 0.9169 0.6721 0.5309 0.047 Uiso 1 1 calc R U . . .
C73A C 0.8979(3) 0.55792(16) 0.60730(13) 0.0390(6) Uani 1 1 d . . . . .
C74A C 0.8080(3) 0.48861(16) 0.63774(13) 0.0410(6) Uani 1 1 d . . . . .
H74A H 0.8323 0.4438 0.6753 0.049 Uiso 1 1 calc R U . . .
C75A C 0.6832(3) 0.48221(15) 0.61528(13) 0.0400(6) Uani 1 1 d . . . . .
C76A C 0.6507(3) 0.54811(15) 0.55884(13) 0.0397(6) Uani 1 1 d . . . . .
H76A H 0.5693 0.5440 0.5412 0.048 Uiso 1 1 calc R U . . .
C80A C 1.0362(3) 0.56436(16) 0.62986(14) 0.0422(6) Uani 1 1 d . . . . .
C81A C 1.0450(3) 0.64654(17) 0.64457(15) 0.0480(7) Uani 1 1 d . . . . .
H81A H 0.9735 0.6454 0.6816 0.072 Uiso 1 1 calc R U . . .
H81B H 1.0314 0.6949 0.6047 0.072 Uiso 1 1 calc R U . . .
H81C H 1.1357 0.6514 0.6567 0.072 Uiso 1 1 calc R U . . .
C82A C 1.1524(3) 0.56522(18) 0.57338(15) 0.0489(7) Uani 1 1 d . . . . .
H82A H 1.1413 0.6133 0.5329 0.073 Uiso 1 1 calc R U . . .
H82B H 1.1484 0.5128 0.5643 0.073 Uiso 1 1 calc R U . . .
H82C H 1.2416 0.5701 0.5870 0.073 Uiso 1 1 calc R U . . .
C83A C 1.0588(3) 0.49080(18) 0.69370(15) 0.0517(7) Uani 1 1 d . . . . .
H83A H 1.0565 0.4375 0.6857 0.077 Uiso 1 1 calc R U . . .
H83B H 0.9860 0.4900 0.7301 0.077 Uiso 1 1 calc R U . . .
H83C H 1.1485 0.4980 0.7059 0.077 Uiso 1 1 calc R U . . .
C84A C 0.5884(3) 0.40384(16) 0.65061(14) 0.0436(7) Uani 1 1 d . . . . .
C85A C 0.4405(3) 0.4217(2) 0.63717(19) 0.0675(10) Uani 1 1 d . . . . .
H85A H 0.4375 0.4374 0.5892 0.101 Uiso 1 1 calc R U . . .
H85B H 0.4058 0.4680 0.6518 0.101 Uiso 1 1 calc R U . . .
H85C H 0.3832 0.3711 0.6618 0.101 Uiso 1 1 calc R U . . .
C86A C 0.5896(4) 0.3727(2) 0.72604(15) 0.0653(9) Uani 1 1 d . . . . .
H86A H 0.5664 0.4192 0.7424 0.098 Uiso 1 1 calc R U . . .
H86B H 0.6814 0.3523 0.7358 0.098 Uiso 1 1 calc R U . . .
H86C H 0.5218 0.3267 0.7482 0.098 Uiso 1 1 calc R U . . .
C87A C 0.6417(4) 0.33376(18) 0.62380(17) 0.0587(8) Uani 1 1 d . . . . .
H87A H 0.7363 0.3203 0.6327 0.088 Uiso 1 1 calc R U . . .
H87B H 0.6397 0.3531 0.5755 0.088 Uiso 1 1 calc R U . . .
H87C H 0.5829 0.2833 0.6461 0.088 Uiso 1 1 calc R U . . .
C91A C 0.1635(3) 0.88537(16) 0.45513(13) 0.0392(6) Uani 1 1 d . . . . .
C92A C 0.0551(3) 0.88300(16) 0.42010(14) 0.0427(7) Uani 1 1 d . . . . .
H92A H 0.0756 0.8852 0.3752 0.051 Uiso 1 1 calc R U . . .
C93A C -0.0809(3) 0.87750(17) 0.44947(14) 0.0447(7) Uani 1 1 d . . . . .
H93A H -0.1528 0.8777 0.4245 0.054 Uiso 1 1 calc R U . . .
C94A C -0.1117(3) 0.87176(16) 0.51577(14) 0.0398(6) Uani 1 1 d . . . . .
C95A C -0.0062(3) 0.87642(16) 0.55078(14) 0.0423(7) Uani 1 1 d . . . . .
H95A H -0.0273 0.8747 0.5955 0.051 Uiso 1 1 calc R U . . .
C96A C 0.1294(3) 0.88352(16) 0.52069(13) 0.0410(6) Uani 1 1 d . . . . .
H96A H 0.2004 0.8872 0.5450 0.049 Uiso 1 1 calc R U . . .
N1TA N -0.2508(2) 0.85657(13) 0.55029(11) 0.0412(5) Uani 1 1 d . . . . .
C2TA C -0.3536(3) 0.91324(17) 0.52827(14) 0.0430(7) Uani 1 1 d . . . . .
N3TA N -0.4798(2) 0.89363(14) 0.56711(11) 0.0433(6) Uani 1 1 d . . . . .
H3TA H -0.5450 0.9305 0.5551 0.052 Uiso 1 1 calc R U . . .
C4TA C -0.5171(3) 0.82206(17) 0.62350(14) 0.0446(7) Uani 1 1 d . . . . .
C5TA C -0.4047(3) 0.76472(17) 0.64314(14) 0.0455(7) Uani 1 1 d . . . . .
C6TA C -0.2802(3) 0.78440(16) 0.60676(13) 0.0442(7) Uani 1 1 d . . . . .
H6TA H -0.2074 0.7468 0.6203 0.053 Uiso 1 1 calc R U . . .
O7TA O -0.3318(2) 0.97666(11) 0.47771(10) 0.0498(5) Uani 1 1 d . . . . .
O8TA O -0.6363(2) 0.81103(13) 0.65198(10) 0.0519(5) Uani 1 1 d . . . . .
C9TA C -0.4346(4) 0.68436(19) 0.70293(15) 0.0582(8) Uani 1 1 d . . . . .
H9TA H -0.4683 0.6983 0.7427 0.087 Uiso 1 1 calc R U . . .
H9TB H -0.3502 0.6519 0.7098 0.087 Uiso 1 1 calc R U . . .
H9TC H -0.5048 0.6508 0.6950 0.087 Uiso 1 1 calc R U . . .

loop_
_atom_site_aniso_label
_atom_site_aniso_U_11
_atom_site_aniso_U_22
_atom_site_aniso_U_33
_atom_site_aniso_U_23
_atom_site_aniso_U_13
_atom_site_aniso_U_12
C1A 0.0414(17) 0.0324(13) 0.0392(14) -0.0132(11) 0.0015(12) -0.0010(11)
C2A 0.0462(17) 0.0303(13) 0.0385(14) -0.0084(11) 0.0017(12) 0.0020(12)
C3A 0.0440(17) 0.0364(14) 0.0417(14) -0.0118(11) 0.0062(12) -0.0024(12)
C4A 0.0446(18) 0.0339(13) 0.0401(14) -0.0133(11) 0.0037(12) -0.0028(12)
C5A 0.0411(17) 0.0336(13) 0.0434(14) -0.0153(11) 0.0022(12) 0.0018(11)
C6A 0.0429(17) 0.0330(13) 0.0413(14) -0.0148(11) 0.0027(12) 0.0007(11)
C7A 0.0463(18) 0.0346(14) 0.0488(16) -0.0165(12) 0.0008(13) 0.0037(12)
C8A 0.0515(19) 0.0314(13) 0.0464(15) -0.0120(11) -0.0012(13) 0.0043(12)
C9A 0.0449(17) 0.0314(13) 0.0405(14) -0.0120(11) -0.0002(12) 0.0011(12)
C10A 0.0478(18) 0.0319(13) 0.0390(14) -0.0085(11) -0.0004(12) 0.0000(12)
C11A 0.0473(18) 0.0314(13) 0.0431(15) -0.0089(11) 0.0020(12) -0.0002(12)
C12A 0.058(2) 0.0361(14) 0.0439(15) -0.0035(12) 0.0059(14) 0.0045(13)
C13A 0.055(2) 0.0441(16) 0.0409(15) -0.0075(12) 0.0074(13) 0.0049(14)
C14A 0.0472(18) 0.0373(14) 0.0378(14) -0.0100(11) 0.0062(12) 0.0008(12)
C15A 0.0460(18) 0.0364(14) 0.0369(14) -0.0118(11) 0.0020(12) 0.0008(12)
C16A 0.0443(17) 0.0360(14) 0.0408(14) -0.0166(11) 0.0007(12) 0.0017(12)
C17A 0.0466(18) 0.0358(14) 0.0426(15) -0.0162(11) 0.0027(12) 0.0055(12)
C18A 0.0434(17) 0.0310(13) 0.0448(15) -0.0106(11) 0.0010(12) 0.0043(12)
C19A 0.0427(17) 0.0320(13) 0.0374(13) -0.0133(11) 0.0016(11) -0.0010(11)
C20A 0.0458(17) 0.0272(12) 0.0381(13) -0.0114(10) -0.0016(12) -0.0013(11)
N21A 0.0425(14) 0.0308(11) 0.0396(12) -0.0099(9) 0.0001(10) 0.0000(10)
N22A 0.0466(15) 0.0323(11) 0.0401(12) -0.0099(9) 0.0019(10) 0.0016(10)
N23A 0.0488(15) 0.0312(11) 0.0405(12) -0.0080(9) 0.0047(10) 0.0005(10)
N24A 0.0453(14) 0.0322(11) 0.0365(11) -0.0083(9) 0.0012(10) 0.0006(10)
C31A 0.0484(18) 0.0315(13) 0.0430(15) -0.0114(11) 0.0014(12) 0.0051(12)
C32A 0.0530(19) 0.0324(13) 0.0467(15) -0.0104(12) -0.0017(13) 0.0025(12)
C33A 0.055(2) 0.0389(15) 0.0473(16) -0.0085(12) -0.0018(14) 0.0063(14)
C34A 0.063(2) 0.0299(13) 0.0465(16) -0.0068(12) 0.0044(14) 0.0043(13)
C35A 0.059(2) 0.0341(14) 0.0406(15) -0.0109(11) 0.0056(13) -0.0014(13)
C36A 0.0496(18) 0.0372(14) 0.0396(14) -0.0101(11) 0.0027(12) -0.0004(12)
C41A 0.061(2) 0.0499(18) 0.063(2) -0.0016(15) -0.0129(17) 0.0052(16)
C42A 0.062(3) 0.064(3) 0.120(4) -0.013(3) -0.010(3) 0.021(2)
C42B 0.077(16) 0.060(12) 0.058(12) 0.001(9) -0.037(11) -0.006(10)
C43A 0.085(4) 0.116(5) 0.058(3) 0.013(3) -0.022(3) -0.004(3)
C44A 0.071(3) 0.072(3) 0.096(4) 0.001(3) -0.039(3) 0.003(2)
C45A 0.066(2) 0.0372(15) 0.0480(16) -0.0134(12) 0.0048(14) -0.0094(14)
C46A 0.108(3) 0.062(2) 0.091(3) -0.045(2) 0.040(2) -0.035(2)
C47A 0.073(2) 0.0513(18) 0.0522(18) -0.0159(14) 0.0081(16) -0.0138(16)
C48A 0.107(3) 0.065(2) 0.066(2) -0.0070(18) -0.023(2) -0.034(2)
C51A 0.0484(18) 0.0335(13) 0.0356(13) -0.0095(11) 0.0009(12) 0.0004(12)
C52A 0.0528(19) 0.0360(14) 0.0408(14) -0.0145(11) 0.0012(13) -0.0017(13)
C53A 0.0483(18) 0.0390(14) 0.0394(14) -0.0110(11) 0.0007(12) -0.0031(12)
C54A 0.0522(19) 0.0425(15) 0.0397(14) -0.0140(12) 0.0072(13) 0.0016(13)
C55A 0.058(2) 0.0399(15) 0.0394(14) -0.0141(12) 0.0018(13) -0.0001(13)
C56A 0.0484(18) 0.0396(14) 0.0395(14) -0.0122(11) -0.0005(12) -0.0040(12)
C61A 0.054(2) 0.0483(17) 0.0567(18) -0.0182(14) 0.0055(15) -0.0074(14)
C62A 0.068(3) 0.071(2) 0.081(3) -0.0253(19) -0.011(2) -0.0154(19)
C63A 0.077(3) 0.049(2) 0.106(3) -0.005(2) 0.005(2) -0.0196(19)
C64A 0.053(2) 0.107(3) 0.105(3) -0.057(3) 0.022(2) -0.019(2)
C65A 0.075(2) 0.0479(17) 0.0484(17) -0.0248(14) 0.0034(15) -0.0052(16)
C66A 0.115(3) 0.066(2) 0.0478(18) -0.0300(16) 0.0047(19) -0.015(2)
C67A 0.102(3) 0.0494(19) 0.078(2) -0.0336(18) 0.005(2) 0.0010(19)
C68A 0.089(3) 0.066(2) 0.067(2) -0.0360(18) -0.0041(19) -0.0170(19)
C71A 0.0393(17) 0.0338(13) 0.0385(13) -0.0135(11) 0.0011(11) 0.0024(11)
C72A 0.0423(17) 0.0305(13) 0.0414(14) -0.0121(11) 0.0035(12) 0.0011(11)
C73A 0.0398(17) 0.0337(13) 0.0408(14) -0.0129(11) 0.0012(12) 0.0026(11)
C74A 0.0451(18) 0.0320(13) 0.0418(14) -0.0102(11) -0.0014(12) 0.0035(12)
C75A 0.0429(17) 0.0305(13) 0.0422(14) -0.0111(11) 0.0029(12) -0.0001(11)
C76A 0.0435(17) 0.0319(13) 0.0416(14) -0.0128(11) -0.0005(12) 0.0007(11)
C80A 0.0430(17) 0.0344(14) 0.0463(15) -0.0119(11) -0.0035(12) 0.0025(12)
C81A 0.055(2) 0.0375(14) 0.0515(16) -0.0165(12) -0.0058(14) 0.0022(13)
C82A 0.0455(18) 0.0405(15) 0.0598(18) -0.0189(13) -0.0024(14) 0.0031(13)
C83A 0.055(2) 0.0428(16) 0.0525(17) -0.0097(13) -0.0130(14) 0.0027(14)
C84A 0.0473(18) 0.0322(13) 0.0446(15) -0.0066(11) -0.0024(13) -0.0023(12)
C85A 0.047(2) 0.0503(18) 0.085(2) -0.0015(17) -0.0020(17) -0.0054(15)
C86A 0.079(3) 0.0560(19) 0.0491(18) -0.0074(15) 0.0057(16) -0.0261(17)
C87A 0.067(2) 0.0383(16) 0.070(2) -0.0204(14) -0.0022(17) -0.0080(15)
C91A 0.0402(17) 0.0305(13) 0.0441(14) -0.0125(11) 0.0017(12) -0.0009(11)
C92A 0.0471(18) 0.0374(14) 0.0443(15) -0.0185(12) 0.0019(13) -0.0006(12)
C93A 0.0463(18) 0.0411(15) 0.0499(16) -0.0216(12) -0.0031(13) -0.0002(13)
C94A 0.0371(16) 0.0315(13) 0.0495(15) -0.0165(11) 0.0031(12) 0.0014(11)
C95A 0.0443(18) 0.0381(14) 0.0439(15) -0.0173(12) 0.0030(13) 0.0010(12)
C96A 0.0393(17) 0.0350(13) 0.0469(15) -0.0153(11) 0.0014(12) -0.0001(11)
N1TA 0.0371(14) 0.0338(11) 0.0496(13) -0.0144(10) 0.0028(10) 0.0013(10)
C2TA 0.0388(17) 0.0349(14) 0.0545(17) -0.0179(13) 0.0009(13) 0.0014(12)
N3TA 0.0370(14) 0.0369(12) 0.0531(14) -0.0158(10) 0.0016(11) 0.0035(10)
C4TA 0.0420(18) 0.0447(15) 0.0480(16) -0.0215(13) 0.0039(13) -0.0001(13)
C5TA 0.0503(19) 0.0389(14) 0.0454(15) -0.0168(12) 0.0034(13) 0.0027(13)
C6TA 0.0500(19) 0.0344(14) 0.0456(15) -0.0146(12) 0.0015(13) 0.0049(12)
O7TA 0.0463(12) 0.0353(10) 0.0584(12) -0.0093(9) 0.0025(9) 0.0031(9)
O8TA 0.0440(13) 0.0539(12) 0.0536(12) -0.0193(10) 0.0068(10) 0.0010(9)
C9TA 0.062(2) 0.0473(17) 0.0534(18) -0.0105(14) 0.0092(15) 0.0045(15)

loop_
_atom_type_symbol
_atom_type_description
_atom_type_scat_dispersion_real
_atom_type_scat_dispersion_imag
_atom_type_scat_source
C C 0.0032 0.0015 'International Tables Vol C Tables 4.2.6.8 and 6.1.1.4'
H H 0.0000 0.0000 'International Tables Vol C Tables 4.2.6.8 and 6.1.1.4'
N N 0.0060 0.0030 'International Tables Vol C Tables 4.2.6.8 and 6.1.1.4'
O O 0.0108 0.0057 'International Tables Vol C Tables 4.2.6.8 and 6.1.1.4'

loop_
_geom_angle_atom_site_label_1
_geom_angle_atom_site_label_2
_geom_angle_atom_site_label_3
_geom_angle
C20A C1A C2A 126.9(2)
N21A C1A C2A 107.2(2)
N21A C1A C20A 125.7(2)
C1A C2A H2A 125.8
C3A C2A C1A 108.3(2)
C3A C2A H2A 125.8
C2A C3A H3A 126.1
C2A C3A C4A 107.8(2)
C4A C3A H3A 126.1
C5A C4A C3A 125.6(2)
N21A C4A C3A 107.5(2)
N21A C4A C5A 126.9(2)
C4A C5A C91A 117.1(2)
C6A C5A C4A 124.6(2)
C6A C5A C91A 118.2(2)
C5A C6A C7A 123.4(2)
N22A C6A C5A 126.6(2)
N22A C6A C7A 109.8(2)
C6A C7A H7A 126.7
C8A C7A C6A 106.7(2)
C8A C7A H7A 126.7
C7A C8A H8A 126.3
C7A C8A C9A 107.5(2)
C9A C8A H8A 126.3
C10A C9A C8A 125.4(2)
N22A C9A C8A 108.8(2)
N22A C9A C10A 125.8(2)
C9A C10A C31A 118.9(2)
C11A C10A C9A 124.4(2)
C11A C10A C31A 116.7(2)
C10A C11A C12A 126.1(2)
N23A C11A C10A 126.1(2)
N23A C11A C12A 107.5(2)
C11A C12A H12A 126.0
C13A C12A C11A 108.1(2)
C13A C12A H12A 126.0
C12A C13A H13A 126.1
C12A C13A C14A 107.7(2)
C14A C13A H13A 126.1
C15A C14A C13A 126.2(2)
N23A C14A C13A 107.7(2)
N23A C14A C15A 126.0(2)
C14A C15A C16A 125.6(2)
C14A C15A C51A 117.7(2)
C16A C15A C51A 116.8(2)
C15A C16A C17A 123.4(2)
N24A C16A C15A 126.9(2)
N24A C16A C17A 109.6(2)
C16A C17A H17A 126.4
C18A C17A C16A 107.1(2)
C18A C17A H17A 126.4
C17A C18A H18A 126.4
C17A C18A C19A 107.2(2)
C19A C18A H18A 126.4
C20A C19A C18A 125.7(2)
N24A C19A C18A 109.2(2)
N24A C19A C20A 125.0(2)
C1A C20A C19A 124.3(2)
C1A C20A C71A 118.1(2)
C19A C20A C71A 117.6(2)
C1A N21A H21A 125.5
C4A N21A C1A 109.0(2)
C4A N21A H21A 125.5
C6A N22A C9A 107.2(2)
C6A N22A H22A 126.4
C9A N22A H22A 126.4
C11A N23A C14A 108.9(2)
C11A N23A H23A 125.5
C14A N23A H23A 125.5
C16A N24A C19A 106.8(2)
C16A N24A H24A 126.6
C19A N24A H24A 126.6
C32A C31A C10A 120.9(3)
C36A C31A C10A 119.3(3)
C36A C31A C32A 119.7(2)
C31A C32A H32A 119.6
C33A C32A C31A 120.8(3)
C33A C32A H32A 119.6
C32A C33A C41A 121.4(3)
C34A C33A C32A 117.7(3)
C34A C33A C41A 120.9(3)
C33A C34A H34A 118.5
C33A C34A C35A 123.1(3)
C35A C34A H34A 118.5
C34A C35A C45A 120.0(2)
C36A C35A C34A 117.4(3)
C36A C35A C45A 122.6(3)
C31A C36A C35A 121.4(3)
C31A C36A H36A 119.3
C35A C36A H36A 119.3
C33A C41A C42A 108.3(3)
C33A C41A C42B 105.9(6)
C33A C41A C43B 106.9(8)
C33A C41A C44B 110.4(9)
C43A C41A C33A 110.3(3)
C43A C41A C42A 108.3(4)
C43B C41A C42B 113.8(8)
C44B C41A C42B 111.7(8)
C44B C41A C43B 107.9(9)
C44A C41A C33A 113.7(3)
C44A C41A C42A 105.8(3)
C44A C41A C43A 110.1(4)
C41A C42A H42A 109.5
C41A C42A H42B 109.5
C41A C42A H42C 109.5
H42A C42A H42B 109.5
H42A C42A H42C 109.5
H42B C42A H42C 109.5
C41A C42B H42D 109.5
C41A C42B H42E 109.5
C41A C42B H42F 109.5
H42D C42B H42E 109.5
H42D C42B H42F 109.5
H42E C42B H42F 109.5
C41A C43A H43A 109.5
C41A C43A H43B 109.5
C41A C43A H43C 109.5
H43A C43A H43B 109.5
H43A C43A H43C 109.5
H43B C43A H43C 109.5
C41A C43B H43D 109.5
C41A C43B H43E 109.5
C41A C43B H43F 109.5
H43D C43B H43E 109.5
H43D C43B H43F 109.5
H43E C43B H43F 109.5
C41A C44B H44A 109.5
C41A C44B H44B 109.5
C41A C44B H44C 109.5
H44A C44B H44B 109.5
H44A C44B H44C 109.5
H44B C44B H44C 109.5
C41A C44A H44D 109.5
C41A C44A H44E 109.5
C41A C44A H44F 109.5
H44D C44A H44E 109.5
H44D C44A H44F 109.5
H44E C44A H44F 109.5
C35A C45A C46A 109.7(3)
C47A C45A C35A 110.6(3)
C47A C45A C46A 108.4(3)
C47A C45A C48A 107.8(3)
C48A C45A C35A 112.0(2)
C48A C45A C46A 108.2(3)
C45A C46A H46A 109.5
C45A C46A H46B 109.5
C45A C46A H46C 109.5
H46A C46A H46B 109.5
H46A C46A H46C 109.5
H46B C46A H46C 109.5
C45A C47A H47A 109.5
C45A C47A H47B 109.5
C45A C47A H47C 109.5
H47A C47A H47B 109.5
H47A C47A H47C 109.5
H47B C47A H47C 109.5
C45A C48A H48A 109.5
C45A C48A H48B 109.5
C45A C48A H48C 109.5
H48A C48A H48B 109.5
H48A C48A H48C 109.5
H48B C48A H48C 109.5
C52A C51A C15A 122.4(2)
C52A C51A C56A 119.2(3)
C56A C51A C15A 118.4(3)
C51A C52A H52A 119.1
C51A C52A C53A 121.9(3)
C53A C52A H52A 119.1
C52A C53A C61A 120.2(3)
C54A C53A C52A 117.1(3)
C54A C53A C61A 122.8(3)
C53A C54A H54A 118.5
C53A C54A C55A 123.0(3)
C55A C54A H54A 118.5
C54A C55A C65A 119.9(3)
C56A C55A C54A 117.8(3)
C56A C55A C65A 122.4(3)
C51A C56A H56A 119.5
C55A C56A C51A 121.1(3)
C55A C56A H56A 119.5
C53A C61A C63A 108.8(3)
C62A C61A C53A 109.7(2)
C62A C61A C63A 109.1(3)
C62A C61A C64A 107.4(3)
C64A C61A C53A 112.4(3)
C64A C61A C63A 109.4(3)
C61A C62A H62A 109.5
C61A C62A H62B 109.5
C61A C62A H62C 109.5
H62A C62A H62B 109.5
H62A C62A H62C 109.5
H62B C62A H62C 109.5
C61A C63A H63A 109.5
C61A C63A H63B 109.5
C61A C63A H63C 109.5
H63A C63A H63B 109.5
H63A C63A H63C 109.5
H63B C63A H63C 109.5
C61A C64A H64A 109.5
C61A C64A H64B 109.5
C61A C64A H64C 109.5
H64A C64A H64B 109.5
H64A C64A H64C 109.5
H64B C64A H64C 109.5
C55A C65A C67A 108.9(3)
C66A C65A C55A 108.8(2)
C66A C65A C67A 109.1(3)
C68A C65A C55A 112.9(3)
C68A C65A C66A 108.8(3)
C68A C65A C67A 108.3(3)
C65A C66A H66A 109.5
C65A C66A H66B 109.5
C65A C66A H66C 109.5
H66A C66A H66B 109.5
H66A C66A H66C 109.5
H66B C66A H66C 109.5
C65A C67A H67A 109.5
C65A C67A H67B 109.5
C65A C67A H67C 109.5
H67A C67A H67B 109.5
H67A C67A H67C 109.5
H67B C67A H67C 109.5
C65A C68A H68A 109.5
C65A C68A H68B 109.5
C65A C68A H68C 109.5
H68A C68A H68B 109.5
H68A C68A H68C 109.5
H68B C68A H68C 109.5
C72A C71A C20A 119.0(2)
C72A C71A C76A 119.0(2)
C76A C71A C20A 122.0(2)
C71A C72A H72A 119.1
C71A C72A C73A 121.9(2)
C73A C72A H72A 119.1
C72A C73A C80A 119.3(2)
C74A C73A C72A 117.2(3)
C74A C73A C80A 123.4(2)
C73A C74A H74A 118.5
C73A C74A C75A 122.9(2)
C75A C74A H74A 118.5
C74A C75A C84A 120.7(2)
C76A C75A C74A 117.7(2)
C76A C75A C84A 121.6(3)
C71A C76A H76A 119.4
C75A C76A C71A 121.2(3)
C75A C76A H76A 119.4
C73A C80A C81A 110.2(2)
C73A C80A C82A 108.7(2)
C73A C80A C83A 112.8(2)
C82A C80A C81A 109.0(2)
C83A C80A C81A 107.3(2)
C83A C80A C82A 108.7(2)
C80A C81A H81A 109.5
C80A C81A H81B 109.5
C80A C81A H81C 109.5
H81A C81A H81B 109.5
H81A C81A H81C 109.5
H81B C81A H81C 109.5
C80A C82A H82A 109.5
C80A C82A H82B 109.5
C80A C82A H82C 109.5
H82A C82A H82B 109.5
H82A C82A H82C 109.5
H82B C82A H82C 109.5
C80A C83A H83A 109.5
C80A C83A H83B 109.5
C80A C83A H83C 109.5
H83A C83A H83B 109.5
H83A C83A H83C 109.5
H83B C83A H83C 109.5
C75A C84A C87A 108.5(2)
C85A C84A C75A 112.1(2)
C85A C84A C86A 108.7(3)
C85A C84A C87A 107.9(3)
C86A C84A C75A 110.4(2)
C86A C84A C87A 109.2(2)
C84A C85A H85A 109.5
C84A C85A H85B 109.5
C84A C85A H85C 109.5
H85A C85A H85B 109.5
H85A C85A H85C 109.5
H85B C85A H85C 109.5
C84A C86A H86A 109.5
C84A C86A H86B 109.5
C84A C86A H86C 109.5
H86A C86A H86B 109.5
H86A C86A H86C 109.5
H86B C86A H86C 109.5
C84A C87A H87A 109.5
C84A C87A H87B 109.5
C84A C87A H87C 109.5
H87A C87A H87B 109.5
H87A C87A H87C 109.5
H87B C87A H87C 109.5
C92A C91A C5A 120.7(2)
C96A C91A C5A 121.6(3)
C96A C91A C92A 117.6(3)
C91A C92A H92A 119.2
C93A C92A C91A 121.6(3)
C93A C92A H92A 119.2
C92A C93A H93A 120.2
C92A C93A C94A 119.6(3)
C94A C93A H93A 120.2
C93A C94A C95A 119.8(3)
C93A C94A N1TA 121.2(3)
C95A C94A N1TA 119.0(2)
C94A C95A H95A 119.9
C96A C95A C94A 120.3(3)
C96A C95A H95A 119.9
C91A C96A H96A 119.4
C95A C96A C91A 121.1(3)
C95A C96A H96A 119.4
C2TA N1TA C94A 120.8(2)
C2TA N1TA C6TA 120.3(2)
C6TA N1TA C94A 118.9(2)
N3TA C2TA N1TA 115.1(2)
O7TA C2TA N1TA 122.0(2)
O7TA C2TA N3TA 122.9(3)
C2TA N3TA H3TA 116.2
C2TA N3TA C4TA 127.6(2)
C4TA N3TA H3TA 116.2
N3TA C4TA C5TA 114.2(2)
O8TA C4TA N3TA 120.6(3)
O8TA C4TA C5TA 125.2(3)
C4TA C5TA C9TA 118.5(3)
C6TA C5TA C4TA 118.7(3)
C6TA C5TA C9TA 122.8(3)
N1TA C6TA H6TA 118.0
C5TA C6TA N1TA 124.0(3)
C5TA C6TA H6TA 118.0
C5TA C9TA H9TA 109.5
C5TA C9TA H9TB 109.5
C5TA C9TA H9TC 109.5
H9TA C9TA H9TB 109.5
H9TA C9TA H9TC 109.5
H9TB C9TA H9TC 109.5

loop_
_geom_bond_atom_site_label_1
_geom_bond_atom_site_label_2
_geom_bond_distance
C1A C2A 1.431(4)
C1A C20A 1.406(4)
C1A N21A 1.385(3)
C2A H2A 0.9500
C2A C3A 1.354(4)
C3A H3A 0.9500
C3A C4A 1.439(4)
C4A C5A 1.416(4)
C4A N21A 1.375(3)
C5A C6A 1.412(4)
C5A C91A 1.500(4)
C6A C7A 1.457(4)
C6A N22A 1.367(3)
C7A H7A 0.9500
C7A C8A 1.357(4)
C8A H8A 0.9500
C8A C9A 1.459(4)
C9A C10A 1.404(4)
C9A N22A 1.382(3)
C10A C11A 1.402(4)
C10A C31A 1.509(3)
C11A C12A 1.436(4)
C11A N23A 1.375(3)
C12A H12A 0.9500
C12A C13A 1.359(4)
C13A H13A 0.9500
C13A C14A 1.434(4)
C14A C15A 1.405(4)
C14A N23A 1.380(3)
C15A C16A 1.406(4)
C15A C51A 1.503(4)
C16A C17A 1.442(4)
C16A N24A 1.367(3)
C17A H17A 0.9500
C17A C18A 1.351(4)
C18A H18A 0.9500
C18A C19A 1.442(4)
C19A C20A 1.409(4)
C19A N24A 1.378(3)
C20A C71A 1.508(4)
N21A H21A 0.8800
N22A H22A 0.8800
N23A H23A 0.8800
N24A H24A 0.8800
C31A C32A 1.402(4)
C31A C36A 1.389(4)
C32A H32A 0.9500
C32A C33A 1.399(4)
C33A C34A 1.397(4)
C33A C41A 1.533(4)
C34A H34A 0.9500
C34A C35A 1.401(4)
C35A C36A 1.399(4)
C35A C45A 1.538(4)
C36A H36A 0.9500
C41A C42A 1.583(6)
C41A C42B 1.578(12)
C41A C43A 1.524(5)
C41A C43B 1.566(13)
C41A C44B 1.548(12)
C41A C44A 1.516(5)
C42A H42A 0.9800
C42A H42B 0.9800
C42A H42C 0.9800
C42B H42D 0.9800
C42B H42E 0.9800
C42B H42F 0.9800
C43A H43A 0.9800
C43A H43B 0.9800
C43A H43C 0.9800
C43B H43D 0.9800
C43B H43E 0.9800
C43B H43F 0.9800
C44B H44A 0.9800
C44B H44B 0.9800
C44B H44C 0.9800
C44A H44D 0.9800
C44A H44E 0.9800
C44A H44F 0.9800
C45A C46A 1.541(5)
C45A C47A 1.531(4)
C45A C48A 1.537(5)
C46A H46A 0.9800
C46A H46B 0.9800
C46A H46C 0.9800
C47A H47A 0.9800
C47A H47B 0.9800
C47A H47C 0.9800
C48A H48A 0.9800
C48A H48B 0.9800
C48A H48C 0.9800
C51A C52A 1.383(4)
C51A C56A 1.404(4)
C52A H52A 0.9500
C52A C53A 1.402(4)
C53A C54A 1.394(4)
C53A C61A 1.535(4)
C54A H54A 0.9500
C54A C55A 1.400(4)
C55A C56A 1.391(4)
C55A C65A 1.542(4)
C56A H56A 0.9500
C61A C62A 1.526(5)
C61A C63A 1.540(4)
C61A C64A 1.534(5)
C62A H62A 0.9800
C62A H62B 0.9800
C62A H62C 0.9800
C63A H63A 0.9800
C63A H63B 0.9800
C63A H63C 0.9800
C64A H64A 0.9800
C64A H64B 0.9800
C64A H64C 0.9800
C65A C66A 1.538(4)
C65A C67A 1.551(5)
C65A C68A 1.525(5)
C66A H66A 0.9800
C66A H66B 0.9800
C66A H66C 0.9800
C67A H67A 0.9800
C67A H67B 0.9800
C67A H67C 0.9800
C68A H68A 0.9800
C68A H68B 0.9800
C68A H68C 0.9800
C71A C72A 1.392(4)
C71A C76A 1.404(4)
C72A H72A 0.9500
C72A C73A 1.409(4)
C73A C74A 1.397(4)
C73A C80A 1.530(4)
C74A H74A 0.9500
C74A C75A 1.405(4)
C75A C76A 1.402(4)
C75A C84A 1.542(4)
C76A H76A 0.9500
C80A C81A 1.544(4)
C80A C82A 1.541(4)
C80A C83A 1.538(4)
C81A H81A 0.9800
C81A H81B 0.9800
C81A H81C 0.9800
C82A H82A 0.9800
C82A H82B 0.9800
C82A H82C 0.9800
C83A H83A 0.9800
C83A H83B 0.9800
C83A H83C 0.9800
C84A C85A 1.523(4)
C84A C86A 1.528(4)
C84A C87A 1.542(4)
C85A H85A 0.9800
C85A H85B 0.9800
C85A H85C 0.9800
C86A H86A 0.9800
C86A H86B 0.9800
C86A H86C 0.9800
C87A H87A 0.9800
C87A H87B 0.9800
C87A H87C 0.9800
C91A C92A 1.406(4)
C91A C96A 1.398(4)
C92A H92A 0.9500
C92A C93A 1.383(4)
C93A H93A 0.9500
C93A C94A 1.390(4)
C94A C95A 1.391(4)
C94A N1TA 1.442(3)
C95A H95A 0.9500
C95A C96A 1.383(4)
C96A H96A 0.9500
N1TA C2TA 1.386(4)
N1TA C6TA 1.392(3)
C2TA N3TA 1.371(3)
C2TA O7TA 1.230(3)
N3TA H3TA 0.8800
N3TA C4TA 1.396(3)
C4TA C5TA 1.455(4)
C4TA O8TA 1.227(3)
C5TA C6TA 1.336(4)
C5TA C9TA 1.512(4)
C6TA H6TA 0.9500
C9TA H9TA 0.9800
C9TA H9TB 0.9800
C9TA H9TC 0.9800

loop_
_geom_hbond_atom_site_label_D
_geom_hbond_atom_site_label_H
_geom_hbond_atom_site_label_A
_geom_hbond_distance_DH
_geom_hbond_distance_HA
_geom_hbond_distance_DA
_geom_hbond_angle_DHA
_geom_hbond_site_symmetry_A
N3TA H3TA O7TA 0.88 1.94 2.818(3) 172.0 2_476

loop_
_geom_torsion_atom_site_label_1
_geom_torsion_atom_site_label_2
_geom_torsion_atom_site_label_3
_geom_torsion_atom_site_label_4
_geom_torsion
C1A C2A C3A C4A -3.0(3)
C1A C20A C71A C72A -122.9(3)
C1A C20A C71A C76A 56.3(4)
C2A C1A C20A C19A 172.1(3)
C2A C1A C20A C71A -9.2(4)
C2A C1A N21A C4A -2.2(3)
C2A C3A C4A C5A -175.7(3)
C2A C3A C4A N21A 1.6(3)
C3A C4A C5A C6A 170.1(3)
C3A C4A C5A C91A -8.5(4)
C3A C4A N21A C1A 0.5(3)
C4A C5A C6A C7A -170.9(3)
C4A C5A C6A N22A 3.7(5)
C4A C5A C91A C92A -118.4(3)
C4A C5A C91A C96A 59.8(3)
C5A C4A N21A C1A 177.8(3)
C5A C6A C7A C8A 173.8(3)
C5A C6A N22A C9A -174.7(3)
C5A C91A C92A C93A 177.1(2)
C5A C91A C96A C95A -175.8(2)
C6A C5A C91A C92A 62.9(3)
C6A C5A C91A C96A -118.9(3)
C6A C7A C8A C9A 2.0(3)
C7A C6A N22A C9A 0.6(3)
C7A C8A C9A C10A 175.5(3)
C7A C8A C9A N22A -1.7(3)
C8A C9A C10A C11A -170.9(3)
C8A C9A C10A C31A 7.2(4)
C8A C9A N22A C6A 0.7(3)
C9A C10A C11A C12A 166.0(3)
C9A C10A C11A N23A -7.1(5)
C9A C10A C31A C32A -59.9(4)
C9A C10A C31A C36A 119.5(3)
C10A C9A N22A C6A -176.6(3)
C10A C11A C12A C13A -171.6(3)
C10A C11A N23A C14A 172.4(3)
C10A C31A C32A C33A 178.0(3)
C10A C31A C36A C35A -178.8(2)
C11A C10A C31A C32A 118.4(3)
C11A C10A C31A C36A -62.2(4)
C11A C12A C13A C14A -2.4(4)
C12A C11A N23A C14A -1.7(3)
C12A C13A C14A C15A -179.3(3)
C12A C13A C14A N23A 1.4(4)
C13A C14A C15A C16A 176.3(3)
C13A C14A C15A C51A -3.4(5)
C13A C14A N23A C11A 0.3(3)
C14A C15A C16A C17A -169.5(3)
C14A C15A C16A N24A 6.3(5)
C14A C15A C51A C52A 74.9(4)
C14A C15A C51A C56A -105.7(3)
C15A C14A N23A C11A -179.1(3)
C15A C16A C17A C18A 174.3(3)
C15A C16A N24A C19A -174.6(3)
C15A C51A C52A C53A 178.7(2)
C15A C51A C56A C55A -179.1(2)
C16A C15A C51A C52A -104.8(3)
C16A C15A C51A C56A 74.6(3)
C16A C17A C18A C19A 1.6(3)
C17A C16A N24A C19A 1.7(3)
C17A C18A C19A C20A 176.8(3)
C17A C18A C19A N24A -0.6(3)
C18A C19A C20A C1A -171.5(3)
C18A C19A C20A C71A 9.7(4)
C18A C19A N24A C16A -0.7(3)
C19A C20A C71A C72A 55.9(3)
C19A C20A C71A C76A -124.8(3)
C20A C1A C2A C3A -173.0(3)
C20A C1A N21A C4A 174.1(3)
C20A C19A N24A C16A -178.1(3)
C20A C71A C72A C73A 178.5(2)
C20A C71A C76A C75A -176.3(2)
N21A C1A C2A C3A 3.3(3)
N21A C1A C20A C19A -3.6(4)
N21A C1A C20A C71A 175.2(2)
N21A C4A C5A C6A -6.7(5)
N21A C4A C5A C91A 174.6(3)
N22A C6A C7A C8A -1.6(3)
N22A C9A C10A C11A 5.9(5)
N22A C9A C10A C31A -176.0(3)
N23A C11A C12A C13A 2.6(4)
N23A C14A C15A C16A -4.5(5)
N23A C14A C15A C51A 175.8(3)
N24A C16A C17A C18A -2.1(3)
N24A C19A C20A C1A 5.5(4)
N24A C19A C20A C71A -173.2(3)
C31A C10A C11A C12A -12.2(4)
C31A C10A C11A N23A 174.7(3)
C31A C32A C33A C34A 1.3(4)
C31A C32A C33A C41A -177.1(3)
C32A C31A C36A C35A 0.6(4)
C32A C33A C34A C35A -0.6(4)
C32A C33A C41A C42A 122.3(3)
C32A C33A C41A C42B -60.1(8)
C32A C33A C41A C43A -119.3(4)
C32A C33A C41A C43B 61.6(9)
C32A C33A C41A C44B 178.8(8)
C32A C33A C41A C44A 4.9(5)
C33A C34A C35A C36A -0.2(4)
C33A C34A C35A C45A -178.2(3)
C34A C33A C41A C42A -56.1(4)
C34A C33A C41A C42B 121.6(7)
C34A C33A C41A C43A 62.4(4)
C34A C33A C41A C43B -116.7(8)
C34A C33A C41A C44B 0.5(9)
C34A C33A C41A C44A -173.4(4)
C34A C35A C36A C31A 0.2(4)
C34A C35A C45A C46A 59.4(4)
C34A C35A C45A C47A -60.1(4)
C34A C35A C45A C48A 179.5(3)
C36A C31A C32A C33A -1.4(4)
C36A C35A C45A C46A -118.5(3)
C36A C35A C45A C47A 121.9(3)
C36A C35A C45A C48A 1.6(4)
C41A C33A C34A C35A 177.8(3)
C45A C35A C36A C31A 178.1(3)
C51A C15A C16A C17A 10.2(4)
C51A C15A C16A N24A -174.0(3)
C51A C52A C53A C54A 0.6(4)
C51A C52A C53A C61A 179.2(3)
C52A C51A C56A C55A 0.4(4)
C52A C53A C54A C55A -0.2(4)
C52A C53A C61A C62A 58.0(4)
C52A C53A C61A C63A -61.2(4)
C52A C53A C61A C64A 177.4(3)
C53A C54A C55A C56A -0.2(4)
C53A C54A C55A C65A 178.4(3)
C54A C53A C61A C62A -123.5(3)
C54A C53A C61A C63A 117.3(3)
C54A C53A C61A C64A -4.1(4)
C54A C55A C56A C51A 0.1(4)
C54A C55A C65A C66A -56.8(4)
C54A C55A C65A C67A 62.0(3)
C54A C55A C65A C68A -177.7(3)
C56A C51A C52A C53A -0.7(4)
C56A C55A C65A C66A 121.8(3)
C56A C55A C65A C67A -119.4(3)
C56A C55A C65A C68A 0.9(4)
C61A C53A C54A C55A -178.7(3)
C65A C55A C56A C51A -178.5(3)
C71A C72A C73A C74A -1.0(4)
C71A C72A C73A C80A 177.6(2)
C72A C71A C76A C75A 2.9(4)
C72A C73A C74A C75A 0.6(4)
C72A C73A C80A C81A 55.8(3)
C72A C73A C80A C82A -63.6(3)
C72A C73A C80A C83A 175.7(2)
C73A C74A C75A C76A 1.4(4)
C73A C74A C75A C84A 179.6(2)
C74A C73A C80A C81A -125.6(3)
C74A C73A C80A C82A 114.9(3)
C74A C73A C80A C83A -5.8(4)
C74A C75A C76A C71A -3.2(4)
C74A C75A C84A C85A 158.7(3)
C74A C75A C84A C86A 37.4(4)
C74A C75A C84A C87A -82.3(3)
C76A C71A C72A C73A -0.7(4)
C76A C75A C84A C85A -23.2(4)
C76A C75A C84A C86A -144.5(3)
C76A C75A C84A C87A 95.8(3)
C80A C73A C74A C75A -177.9(2)
C84A C75A C76A C71A 178.7(2)
C91A C5A C6A C7A 7.7(4)
C91A C5A C6A N22A -177.7(2)
C91A C92A C93A C94A -1.9(4)
C92A C91A C96A C95A 2.4(4)
C92A C93A C94A C95A 3.7(4)
C92A C93A C94A N1TA -173.1(2)
C93A C94A C95A C96A -2.5(4)
C93A C94A N1TA C2TA -61.5(4)
C93A C94A N1TA C6TA 119.3(3)
C94A C95A C96A C91A -0.6(4)
C94A N1TA C2TA N3TA -177.1(2)
C94A N1TA C2TA O7TA 2.4(4)
C94A N1TA C6TA C5TA 178.9(3)
C95A C94A N1TA C2TA 121.8(3)
C95A C94A N1TA C6TA -57.5(3)
C96A C91A C92A C93A -1.1(4)
N1TA C94A C95A C96A 174.3(2)
N1TA C2TA N3TA C4TA -3.4(4)
C2TA N1TA C6TA C5TA -0.3(4)
C2TA N3TA C4TA C5TA 2.5(4)
C2TA N3TA C4TA O8TA -177.0(3)
N3TA C4TA C5TA C6TA -0.3(4)
N3TA C4TA C5TA C9TA -178.9(3)
C4TA C5TA C6TA N1TA -0.6(4)
C6TA N1TA C2TA N3TA 2.1(4)
C6TA N1TA C2TA O7TA -178.3(3)
O7TA C2TA N3TA C4TA 177.1(3)
O8TA C4TA C5TA C6TA 179.1(3)
O8TA C4TA C5TA C9TA 0.5(5)
C9TA C5TA C6TA N1TA 177.9(3)

loop_
_platon_squeeze_void_nr
_platon_squeeze_void_average_x
_platon_squeeze_void_average_y
_platon_squeeze_void_average_z
_platon_squeeze_void_volume
_platon_squeeze_void_count_electrons
_platon_squeeze_void_content
1 0.000 0.000 0.000 120 2 ' '
2 0.009 0.119 0.278 73 7 CH3OH
3 -0.009 0.881 0.722 73 7 'CH3OH '
4 0.323 0.471 0.193 22 1 ' '
5 0.321 0.340 0.809 34 1 ' '
6 0.677 0.529 0.807 22 1 ' '
7 0.679 0.660 0.191 34 1 ' '
